data_4336312
loop_
_publ_author_name
'Kai Feng'
'Wenlong Yin'
'Zuohong Lin'
'Jiyong Yao'
'Yicheng Wu'

_publ_section_title
;
 Five New Chalcohalides, Ba3GaS4X (X = Cl, Br), Ba3MSe4Cl (M = Ga, In),
 and Ba7In2Se6F8: Syntheses, Crystal Structures, and Optical Properties
;
_journal_name_full 'Inorganic Chemistry'
_journal_page_first 11503
_journal_page_last 11508
_journal_paper_doi 10.1021/ic401820a
_journal_volume 52
_journal_year 2013
_chemical_formula_sum 'Ba3 Cl Ga Se4'
_chemical_formula_weight 833.03
_chemical_name_systematic
; 
 ? 
;
_space_group_IT_number 62
_symmetry_cell_setting orthorhombic
_symmetry_space_group_name_Hall '-P 2ac 2n'
_symmetry_space_group_name_H-M 'P n m a'
_atom_sites_solution_hydrogens none
_atom_sites_solution_primary direct
_atom_sites_solution_secondary difmap
_audit_creation_method SHELXL-97
_cell_angle_alpha 90.00
_cell_angle_beta 90.00
_cell_angle_gamma 90.00
_cell_formula_units_Z 4
_cell_length_a 12.691(3)
_cell_length_b 9.870(2)
_cell_length_c 8.7161(17)
_cell_measurement_reflns_used 4417
_cell_measurement_temperature 153(2)
_cell_measurement_theta_max 31.4867
_cell_measurement_theta_min 2.3367
_cell_volume 1091.8(4)
_computing_cell_refinement 'CrystalClear (Rigaku Inc., 2008)'
_computing_data_collection 'CrystalClear (Rigaku Inc., 2008)'
_computing_data_reduction 'CrystalClear (Rigaku Inc., 2008)'
_computing_molecular_graphics 'SHELXL-97 (Sheldrick, 1997)'
_computing_publication_material Diamond
_computing_structure_refinement 'SHELXL-97 (Sheldrick, 1997)'
_computing_structure_solution 'SHELXS-97 (Sheldrick, 1990)'
_diffrn_ambient_temperature 153(2)
_diffrn_detector_area_resol_mean 28.5714
_diffrn_measured_fraction_theta_full 0.992
_diffrn_measured_fraction_theta_max 0.992
_diffrn_measurement_device_type 'Rigaku AFC10 diffractometer'
_diffrn_measurement_method dtprofit.ref
_diffrn_radiation_monochromator 'Graphite Monochromator'
_diffrn_radiation_source 'Rotating Anode'
_diffrn_radiation_type MoK\a
_diffrn_radiation_wavelength 0.71073
_diffrn_reflns_av_R_equivalents 0.0587
_diffrn_reflns_av_sigmaI/netI 0.0437
_diffrn_reflns_limit_h_max 18
_diffrn_reflns_limit_h_min -18
_diffrn_reflns_limit_k_max 14
_diffrn_reflns_limit_k_min -12
_diffrn_reflns_limit_l_max 9
_diffrn_reflns_limit_l_min -12
_diffrn_reflns_number 10360
_diffrn_reflns_theta_full 31.49
_diffrn_reflns_theta_max 31.49
_diffrn_reflns_theta_min 2.84
_exptl_absorpt_coefficient_mu 26.625
_exptl_absorpt_correction_T_max 0.025
_exptl_absorpt_correction_T_min 0.008
_exptl_absorpt_correction_type numerical
_exptl_absorpt_process_details 'face indexed'
_exptl_crystal_colour Red
_exptl_crystal_density_diffrn 5.068
_exptl_crystal_description Chip
_exptl_crystal_F_000 1408
_exptl_crystal_size_max 0.2550
_exptl_crystal_size_mid 0.2400
_exptl_crystal_size_min 0.1400
_refine_diff_density_max 2.035
_refine_diff_density_min -2.032
_refine_diff_density_rms 0.388
_refine_ls_extinction_coef 0.00239(13)
_refine_ls_extinction_expression Fc^*^=kFc[1+0.001xFc^2^\l^3^/sin(2\q)]^-1/4^
_refine_ls_extinction_method SHELXL
_refine_ls_goodness_of_fit_ref 1.196
_refine_ls_hydrogen_treatment none
_refine_ls_matrix_type full
_refine_ls_number_parameters 50
_refine_ls_number_reflns 1897
_refine_ls_number_restraints 0
_refine_ls_restrained_S_all 1.196
_refine_ls_R_factor_all 0.0377
_refine_ls_R_factor_gt 0.0331
_refine_ls_shift/su_max 0.000
_refine_ls_shift/su_mean 0.000
_refine_ls_structure_factor_coef Fsqd
_refine_ls_weighting_details 'calc w=1/[\s^2^(Fo^2^)+(0.0300P)^2^+0.0000P] where P=(Fo^2^+2Fc^2^)/3'
_refine_ls_weighting_scheme calc
_refine_ls_wR_factor_gt 0.0734
_refine_ls_wR_factor_ref 0.0754
_reflns_number_gt 1766
_reflns_number_total 1897
_reflns_threshold_expression >2sigma(I)
_cod_data_source_file ic401820a_si_002_3.cif
_cod_data_source_block 3
_cod_original_cell_volume 1091.7(4)
_cod_database_code 4336312

loop_
_symmetry_equiv_pos_as_xyz
'x, y, z'
'-x+1/2, -y, z+1/2'
'-x, y+1/2, -z'
'x+1/2, -y+1/2, -z+1/2'
'-x, -y, -z'
'x-1/2, y, -z-1/2'
'x, -y-1/2, z'
'-x-1/2, y-1/2, z-1/2'

loop_
_atom_site_label
_atom_site_type_symbol
_atom_site_fract_x
_atom_site_fract_y
_atom_site_fract_z
_atom_site_U_iso_or_equiv
_atom_site_adp_type
_atom_site_occupancy
_atom_site_symmetry_multiplicity
_atom_site_calc_flag
_atom_site_refinement_flags
Ba1 Ba 0.00930(3) 0.2500 0.41619(5) 0.00313(11) Uani 1 2 d S
Ba2 Ba -0.16991(3) -0.01932(3) 0.07801(4) 0.00602(10) Uani 1 1 d .
Ga Ga -0.10894(6) 0.2500 0.81278(9) 0.00162(17) Uani 1 2 d S
Se1 Se 0.07525(4) -0.04371(5) 0.31318(7) 0.00632(13) Uani 1 1 d .
Se2 Se 0.20631(6) 0.2500 0.63745(9) 0.00611(16) Uani 1 2 d S
Se3 Se -0.00627(6) 0.2500 0.04088(9) 0.00530(16) Uani 1 2 d S
Cl Cl -0.22946(15) 0.2500 0.3374(2) 0.0122(4) Uani 1 2 d S

loop_
_atom_site_aniso_label
_atom_site_aniso_U_11
_atom_site_aniso_U_22
_atom_site_aniso_U_33
_atom_site_aniso_U_23
_atom_site_aniso_U_13
_atom_site_aniso_U_12
Ba1 0.00461(19) 0.00141(19) 0.0034(2) 0.000 -0.00156(14) 0.000
Ba2 0.00618(16) 0.00425(16) 0.0076(2) 0.00134(11) 0.00115(11) -0.00150(11)
Ga 0.0032(3) 0.0002(3) 0.0015(4) 0.000 0.0003(3) 0.000
Se1 0.0097(3) 0.0012(2) 0.0081(3) -0.00136(19) 0.00184(19) 0.00089(19)
Se2 0.0033(3) 0.0093(4) 0.0058(4) 0.000 -0.0021(3) 0.000
Se3 0.0055(3) 0.0067(3) 0.0036(4) 0.000 -0.0010(3) 0.000
Cl 0.0048(7) 0.0203(10) 0.0116(10) 0.000 0.0005(7) 0.000

loop_
_atom_type_symbol
_atom_type_description
_atom_type_scat_dispersion_real
_atom_type_scat_dispersion_imag
_atom_type_scat_source
Cl Cl 0.1484 0.1585 'International Tables Vol C Tables 4.2.6.8 and 6.1.1.4'
Ga Ga 0.2307 1.6083 'International Tables Vol C Tables 4.2.6.8 and 6.1.1.4'
Se Se -0.0929 2.2259 'International Tables Vol C Tables 4.2.6.8 and 6.1.1.4'
Ba Ba -0.3244 2.2819 'International Tables Vol C Tables 4.2.6.8 and 6.1.1.4'

loop_
_geom_angle_atom_site_label_1
_geom_angle_atom_site_label_2
_geom_angle_atom_site_label_3
_geom_angle
_geom_angle_site_symmetry_1
_geom_angle_site_symmetry_3
Cl Ba1 Se1 101.317(19) . .
Cl Ba1 Se1 101.317(19) . 7_565
Se1 Ba1 Se1 134.10(3) . 7_565
Cl Ba1 Se2 155.13(4) . .
Se1 Ba1 Se2 87.919(16) . .
Se1 Ba1 Se2 87.919(16) 7_565 .
Cl Ba1 Se3 73.77(4) . .
Se1 Ba1 Se3 74.414(14) . .
Se1 Ba1 Se3 74.414(14) 7_565 .
Se2 Ba1 Se3 131.10(2) . .
Cl Ba1 Se1 80.84(3) . 5_556
Se1 Ba1 Se1 73.85(2) . 5_556
Se1 Ba1 Se1 149.275(17) 7_565 5_556
Se2 Ba1 Se1 79.67(2) . 5_556
Se3 Ba1 Se1 134.014(16) . 5_556
Cl Ba1 Se1 80.84(3) . 3_556
Se1 Ba1 Se1 149.276(17) . 3_556
Se1 Ba1 Se1 73.85(2) 7_565 3_556
Se2 Ba1 Se1 79.67(2) . 3_556
Se3 Ba1 Se1 134.014(16) . 3_556
Se1 Ba1 Se1 76.31(3) 5_556 3_556
Cl Ba1 Ga 79.31(4) . .
Se1 Ba1 Ga 111.563(14) . .
Se1 Ba1 Ga 111.562(14) 7_565 .
Se2 Ba1 Ga 75.82(2) . .
Se3 Ba1 Ga 153.08(2) . .
Se1 Ba1 Ga 38.168(13) 5_556 .
Se1 Ba1 Ga 38.168(13) 3_556 .
Cl Ba1 Ba2 51.15(3) . .
Se1 Ba1 Ba2 54.077(15) . .
Se1 Ba1 Ba2 118.912(19) 7_565 .
Se2 Ba1 Ba2 141.924(10) . .
Se3 Ba1 Ba2 47.689(12) . .
Se1 Ba1 Ba2 86.580(18) 5_556 .
Se1 Ba1 Ba2 131.174(19) 3_556 .
Ga Ba1 Ba2 113.148(17) . .
Cl Ba1 Ba2 51.15(3) . 7_565
Se1 Ba1 Ba2 118.912(19) . 7_565
Se1 Ba1 Ba2 54.077(15) 7_565 7_565
Se2 Ba1 Ba2 141.924(10) . 7_565
Se3 Ba1 Ba2 47.689(12) . 7_565
Se1 Ba1 Ba2 131.174(19) 5_556 7_565
Se1 Ba1 Ba2 86.580(18) 3_556 7_565
Ga Ba1 Ba2 113.148(17) . 7_565
Ba2 Ba1 Ba2 71.052(17) . 7_565
Cl Ba2 Se3 66.38(3) 2_454 5
Cl Ba2 Se1 76.25(4) 2_454 6_556
Se3 Ba2 Se1 132.549(18) 5 6_556
Cl Ba2 Se3 135.01(4) 2_454 .
Se3 Ba2 Se3 95.417(17) 5 .
Se1 Ba2 Se3 132.010(18) 6_556 .
Cl Ba2 Se2 87.12(3) 2_454 5_556
Se3 Ba2 Se2 82.03(2) 5 5_556
Se1 Ba2 Se2 67.499(17) 6_556 5_556
Se3 Ba2 Se2 132.73(2) . 5_556
Cl Ba2 Cl 145.291(13) 2_454 .
Se3 Ba2 Cl 147.33(4) 5 .
Se1 Ba2 Cl 70.90(3) 6_556 .
Se3 Ba2 Cl 66.81(3) . .
Se2 Ba2 Cl 90.45(3) 5_556 .
Cl Ba2 Ga 100.45(3) 2_454 1_554
Se3 Ba2 Ga 99.16(2) 5 1_554
Se1 Ba2 Ga 115.960(18) 6_556 1_554
Se3 Ba2 Ga 39.575(19) . 1_554
Se2 Ba2 Ga 172.189(19) 5_556 1_554
Cl Ba2 Ga 84.41(3) . 1_554
Cl Ba2 Se2 90.51(3) 2_454 6_556
Se3 Ba2 Se2 128.92(2) 5 6_556
Se1 Ba2 Se2 77.421(18) 6_556 6_556
Se3 Ba2 Se2 68.89(2) . 6_556
Se2 Ba2 Se2 144.388(15) 5_556 6_556
Cl Ba2 Se2 71.91(3) . 6_556
Ga Ba2 Se2 38.563(19) 1_554 6_556
Cl Ba2 Se1 70.00(4) 2_454 5
Se3 Ba2 Se1 67.029(17) 5 5
Se1 Ba2 Se1 125.906(17) 6_556 5
Se3 Ba2 Se1 65.007(17) . 5
Se2 Ba2 Se1 146.773(17) 5_556 5
Cl Ba2 Se1 122.12(3) . 5
Ga Ba2 Se1 37.719(14) 1_554 5
Se2 Ba2 Se1 62.263(17) 6_556 5
Cl Ba2 Se1 128.16(3) 2_454 .
Se3 Ba2 Se1 64.563(19) 5 .
Se1 Ba2 Se1 129.712(16) 6_556 .
Se3 Ba2 Se1 65.940(18) . .
Se2 Ba2 Se1 70.696(18) 5_556 .
Cl Ba2 Se1 82.92(3) . .
Ga Ba2 Se1 102.746(19) 1_554 .
Se2 Ba2 Se1 134.022(16) 6_556 .
Se1 Ba2 Se1 104.378(18) 5 .
Cl Ba2 Ba2 103.41(4) 2_454 5
Se3 Ba2 Ba2 48.022(14) 5 5
Se1 Ba2 Ba2 178.631(17) 6_556 5
Se3 Ba2 Ba2 47.395(13) . 5
Se2 Ba2 Ba2 113.841(17) 5_556 5
Cl Ba2 Ba2 109.17(3) . 5
Ga Ba2 Ba2 62.749(14) 1_554 5
Se2 Ba2 Ba2 101.275(17) 6_556 5
Se1 Ba2 Ba2 52.840(11) 5 5
Se1 Ba2 Ba2 51.538(16) . 5
Cl Ba2 Ba2 47.16(3) 2_454 7
Se3 Ba2 Ba2 47.266(13) 5 7
Se1 Ba2 Ba2 85.916(11) 6_556 7
Se3 Ba2 Ba2 141.667(14) . 7
Se2 Ba2 Ba2 47.933(13) 5_556 7
Cl Ba2 Ba2 138.12(3) . 7
Ga Ba2 Ba2 137.475(13) 1_554 7
Se2 Ba2 Ba2 137.353(13) 6_556 7
Se1 Ba2 Ba2 99.764(10) 5 7
Se1 Ba2 Ba2 86.304(10) . 7
Ba2 Ba2 Ba2 94.821(8) 5 7
Se1 Ga Se1 119.89(5) 5_556 3_556
Se1 Ga Se3 106.90(3) 5_556 1_556
Se1 Ga Se3 106.90(3) 3_556 1_556
Se1 Ga Se2 105.29(3) 5_556 6_557
Se1 Ga Se2 105.29(3) 3_556 6_557
Se3 Ga Se2 112.76(4) 1_556 6_557
Se1 Ga Ba2 72.56(2) 5_556 1_556
Se1 Ga Ba2 167.42(3) 3_556 1_556
Se3 Ga Ba2 65.26(2) 1_556 1_556
Se2 Ga Ba2 70.88(2) 6_557 1_556
Se1 Ga Ba2 167.42(3) 5_556 7_566
Se1 Ga Ba2 72.56(2) 3_556 7_566
Se3 Ga Ba2 65.26(2) 1_556 7_566
Se2 Ga Ba2 70.88(2) 6_557 7_566
Ba2 Ga Ba2 94.95(3) 1_556 7_566
Se1 Ga Ba1 59.97(2) 5_556 .
Se1 Ga Ba1 59.97(2) 3_556 .
Se3 Ga Ba1 123.30(4) 1_556 .
Se2 Ga Ba1 123.95(3) 6_557 .
Ba2 Ga Ba1 132.329(13) 1_556 .
Ba2 Ga Ba1 132.329(13) 7_566 .
Ga Se1 Ba1 168.09(3) 5_556 .
Ga Se1 Ba1 81.86(3) 5_556 5_556
Ba1 Se1 Ba1 106.15(2) . 5_556
Ga Se1 Ba2 91.07(3) 5_556 6_656
Ba1 Se1 Ba2 96.248(18) . 6_656
Ba1 Se1 Ba2 98.900(19) 5_556 6_656
Ga Se1 Ba2 69.72(2) 5_556 5
Ba1 Se1 Ba2 101.306(18) . 5
Ba1 Se1 Ba2 151.246(19) 5_556 5
Ba2 Se1 Ba2 86.293(16) 6_656 5
Ga Se1 Ba2 87.19(3) 5_556 .
Ba1 Se1 Ba2 82.858(16) . .
Ba1 Se1 Ba2 99.29(2) 5_556 .
Ba2 Se1 Ba2 161.286(19) 6_656 .
Ba2 Se1 Ba2 75.622(18) 5 .
Ga Se2 Ba1 152.84(4) 6_657 .
Ga Se2 Ba2 90.05(2) 6_657 3_556
Ba1 Se2 Ba2 109.76(2) . 3_556
Ga Se2 Ba2 90.05(2) 6_657 5_556
Ba1 Se2 Ba2 109.76(2) . 5_556
Ba2 Se2 Ba2 84.13(3) 3_556 5_556
Ga Se2 Ba2 70.56(2) 6_657 6_656
Ba1 Se2 Ba2 91.53(2) . 6_656
Ba2 Se2 Ba2 158.62(2) 3_556 6_656
Ba2 Se2 Ba2 86.878(15) 5_556 6_656
Ga Se2 Ba2 70.56(2) 6_657 4
Ba1 Se2 Ba2 91.53(2) . 4
Ba2 Se2 Ba2 86.878(15) 3_556 4
Ba2 Se2 Ba2 158.62(2) 5_556 4
Ba2 Se2 Ba2 94.71(3) 6_656 4
Ga Se3 Ba1 150.22(4) 1_554 .
Ga Se3 Ba2 96.14(3) 1_554 5
Ba1 Se3 Ba2 105.55(2) . 5
Ga Se3 Ba2 96.14(3) 1_554 3
Ba1 Se3 Ba2 105.55(2) . 3
Ba2 Se3 Ba2 85.47(3) 5 3
Ga Se3 Ba2 75.17(2) 1_554 .
Ba1 Se3 Ba2 86.653(18) . .
Ba2 Se3 Ba2 84.583(17) 5 .
Ba2 Se3 Ba2 165.98(3) 3 .
Ga Se3 Ba2 75.17(2) 1_554 7_565
Ba1 Se3 Ba2 86.653(18) . 7_565
Ba2 Se3 Ba2 165.98(3) 5 7_565
Ba2 Se3 Ba2 84.583(17) 3 7_565
Ba2 Se3 Ba2 103.33(3) . 7_565
Ba1 Cl Ba2 103.50(5) . 2_455
Ba1 Cl Ba2 103.50(5) . 8_566
Ba2 Cl Ba2 85.67(5) 2_455 8_566
Ba1 Cl Ba2 86.19(4) . .
Ba2 Cl Ba2 88.345(16) 2_455 .
Ba2 Cl Ba2 169.58(6) 8_566 .
Ba1 Cl Ba2 86.19(4) . 7_565
Ba2 Cl Ba2 169.58(6) 2_455 7_565
Ba2 Cl Ba2 88.345(16) 8_566 7_565
Ba2 Cl Ba2 96.23(5) . 7_565

loop_
_geom_bond_atom_site_label_1
_geom_bond_atom_site_label_2
_geom_bond_distance
_geom_bond_site_symmetry_2
Ba1 Cl 3.107(2) .
Ba1 Se1 3.1480(8) .
Ba1 Se1 3.1480(8) 7_565
Ba1 Se2 3.1576(10) .
Ba1 Se3 3.2772(11) .
Ba1 Se1 3.2956(8) 5_556
Ba1 Se1 3.2956(8) 3_556
Ba1 Ga 3.7683(11) .
Ba1 Ba2 4.5746(7) .
Ba1 Ba2 4.5746(7) 7_565
Ba2 Cl 3.3486(16) 2_454
Ba2 Se3 3.3551(8) 5
Ba2 Se1 3.3789(9) 6_556
Ba2 Se3 3.3887(7) .
Ba2 Se2 3.3982(8) 5_556
Ba2 Cl 3.5704(15) .
Ba2 Ga 3.6068(8) 1_554
Ba2 Se2 3.6139(8) 6_556
Ba2 Se1 3.6682(9) 5
Ba2 Se1 3.7335(9) .
Ba2 Ba2 4.5380(10) 5
Ba2 Ba2 4.5535(11) 7
Ga Se1 2.3524(8) 5_556
Ga Se1 2.3524(8) 3_556
Ga Se3 2.3771(12) 1_556
Ga Se2 2.3844(12) 6_557
Ga Ba2 3.6068(8) 1_556
Ga Ba2 3.6068(8) 7_566
Se1 Ga 2.3524(8) 5_556
Se1 Ba1 3.2956(8) 5_556
Se1 Ba2 3.3789(9) 6_656
Se1 Ba2 3.6682(9) 5
Se2 Ga 2.3844(12) 6_657
Se2 Ba2 3.3982(8) 3_556
Se2 Ba2 3.3982(8) 5_556
Se2 Ba2 3.6139(8) 6_656
Se2 Ba2 3.6139(8) 4
Se3 Ga 2.3771(12) 1_554
Se3 Ba2 3.3551(8) 5
Se3 Ba2 3.3551(8) 3
Se3 Ba2 3.3887(8) 7_565
Cl Ba2 3.3486(16) 2_455
Cl Ba2 3.3486(16) 8_566
Cl Ba2 3.5704(15) 7_565
